data_4037407
loop_
_publ_author_name
'Ravat, Prince'
'Ribar, Peter'
'Rickhaus, Michel'
'H\"aussinger, Daniel'
'Neuburger, Markus'
'Jur\'i\<cek, Michal'

_publ_section_title
;
 Spin-Delocalization in a Helical Open-Shell Hydrocarbon.
;
_journal_issue 24
_journal_name_full 'The Journal of organic chemistry'
_journal_page_first 12303
_journal_page_last 12317
_journal_paper_doi 10.1021/acs.joc.6b02246
_journal_volume 81
_journal_year 2016
_chemical_formula_moiety 'C47 H36'
_chemical_formula_sum 'C47 H36'
_chemical_formula_weight 600.80
_space_group_IT_number 15
_space_group_name_Hall '-C 2yc'
_space_group_name_H-M_alt 'C 1 2/c 1'
_symmetry_cell_setting monoclinic
_symmetry_space_group_name_Hall '-C 2yc'
_symmetry_space_group_name_H-M 'C 1 2/c 1'
_atom_sites_solution_hydrogens difmap
_atom_sites_solution_primary other
_cell_angle_alpha 90
_cell_angle_beta 119.013(2)
_cell_angle_gamma 90
_cell_formula_units_Z 8
_cell_length_a 26.5471(7)
_cell_length_b 10.0841(3)
_cell_length_c 27.9848(8)
_cell_measurement_reflns_used 0
_cell_measurement_temperature 123
_cell_measurement_theta_max 0
_cell_measurement_theta_min 0
_cell_volume 6551.5(3)
_computing_cell_refinement 'STOE X-AREA'
_computing_data_collection 'STOE X-AREA'
_computing_data_reduction 'STOE X-RED'
_computing_molecular_graphics 'CAMERON (Watkin et al., 1996)'
_computing_publication_material 'CRYSTALS (Betteridge et al., 2003)'
_computing_structure_refinement 'CRYSTALS (Betteridge et al., 2003)'
_computing_structure_solution 'Superflip (Palatinus & Chapuis, 2007)'
_diffrn_ambient_temperature 123
_diffrn_detector Pilatus300K
_diffrn_detector_area_resol_mean 5.81
_diffrn_detector_type STOE
_diffrn_measured_fraction_theta_full 0.998
_diffrn_measured_fraction_theta_max 0.991
_diffrn_measurement_device Area
_diffrn_measurement_device_type 'Stoe StadiVari'
_diffrn_measurement_method '\f & \w scans'
_diffrn_radiation_monochromator 'Graded multilayer mirror'
_diffrn_radiation_type GaK\a
_diffrn_radiation_wavelength 1.34143
_diffrn_reflns_av_R_equivalents 0.024
_diffrn_reflns_limit_h_max 34
_diffrn_reflns_limit_h_min -31
_diffrn_reflns_limit_k_max 11
_diffrn_reflns_limit_k_min -12
_diffrn_reflns_limit_l_max 27
_diffrn_reflns_limit_l_min -36
_diffrn_reflns_number 116821
_diffrn_reflns_theta_full 58.726
_diffrn_reflns_theta_max 59.925
_diffrn_reflns_theta_min 3.142
_diffrn_source 'Metaljet D2'
_diffrn_source_current 2.860
_diffrn_source_power 0.200
_diffrn_source_voltage 70
_diffrn_standards_number 0
_exptl_absorpt_coefficient_mu 0.330
_exptl_absorpt_correction_T_max 1.00
_exptl_absorpt_correction_T_min 0.97
_exptl_absorpt_correction_type multi-scan
_exptl_absorpt_process_details 'DENZO/SCALEPACK (Otwinowski & Minor, 1997)'
_exptl_crystal_colour colourless
_exptl_crystal_density_diffrn 1.218
_exptl_crystal_density_method 'not measured'
_exptl_crystal_description plate
_exptl_crystal_F_000 2544
_exptl_crystal_recrystallization_method
; 
 
;
_exptl_crystal_size_max 0.160
_exptl_crystal_size_mid 0.090
_exptl_crystal_size_min 0.010
_refine_diff_density_max 0.20
_refine_diff_density_min -0.17
_refine_ls_extinction_method None
_refine_ls_goodness_of_fit_ref 1.1027
_refine_ls_hydrogen_treatment constr
_refine_ls_matrix_type full
_refine_ls_number_parameters 424
_refine_ls_number_reflns 5796
_refine_ls_number_restraints 0
_refine_ls_R_factor_all 0.0418
_refine_ls_R_factor_gt 0.0350
_refine_ls_shift/su_max 0.0006079
_refine_ls_shift/su_mean 0.0000512
_refine_ls_structure_factor_coef F
_refine_ls_weighting_details
;
 Method, part 1, Chebychev polynomial, (Watkin, 1994, Prince, 1982) 
 [weight] = 1.0/[A~0~*T~0~(x)+A~1~*T~1~(x) ... +A~n-1~]*T~n-1~(x)] 
 where A~i~ are the Chebychev coefficients listed below and x= Fcalc/Fmax 
 Method = Robust Weighting (Prince, 1982) 
 W = [weight] * [1-(deltaF/6*sigmaF)^2^]^2^ 
 A~i~ are: 
 0.375 0.309 0.117 
;
_refine_ls_weighting_scheme calc
_refine_ls_wR_factor_all 0.0477
_refine_ls_wR_factor_gt 0.0402
_refine_ls_wR_factor_ref 0.0397
_reflns_limit_h_max 29
_reflns_limit_h_min -34
_reflns_limit_k_max 12
_reflns_limit_k_min 0
_reflns_limit_l_max 36
_reflns_limit_l_min 0
_reflns_number_gt 5928
_reflns_number_total 7295
_reflns_threshold_expression I>2.0\s(I)
_oxford_diffrn_Wilson_B_factor 0.00
_oxford_diffrn_Wilson_scale 0.00
_oxford_refine_ls_r_factor_ref 0.0344
_oxford_refine_ls_scale 0.1941(2)
_oxford_reflns_number_all 7271
_oxford_reflns_threshold_expression_ref I>3.0\s(I)
_cod_data_source_file jo6b02246_si_002.cif
_cod_data_source_block 1
_cod_depositor_comments
;
The following automatic conversions were performed:

data item '_atom_sites_solution_primary' value 'Other' was changed to
'other' in accordance with the
/home/saulius/struct/COD-crude-data/automatic-downloads/DataCite-retrospective/ACS/depositions/lib/dictionaries/cif_core.dic
dictionary named 'cif_core.dic' version 2.4.2 last updated on
2011-04-26.

Automatic conversion script
Id: cif_fix_values 6909 2019-04-08 15:41:33Z antanas 
;
_cod_original_cell_volume 6551.50(19)
_cod_original_sg_symbol_H-M 'C 2/c'
_cod_database_code 4037407

loop_
_symmetry_equiv_pos_as_xyz
x,y,z
-x,-y,-z
x+1/2,y+1/2,z
-x+1/2,-y+1/2,-z
x,-y,z+1/2
-x,y,-z+1/2
x+1/2,-y+1/2,z+1/2
-x+1/2,y+1/2,-z+1/2

loop_
_atom_site_label
_atom_site_type_symbol
_atom_site_fract_x
_atom_site_fract_y
_atom_site_fract_z
_atom_site_U_iso_or_equiv
_atom_site_occupancy
_atom_site_adp_type
_atom_site_refinement_flags_posn
C1 C 0.37610(4) 0.23712(9) 0.38736(4) 0.0262 1.0000 Uani .
C2 C 0.31959(4) 0.18216(9) 0.37235(4) 0.0257 1.0000 Uani .
C3 C 0.27668(4) 0.19545(9) 0.31725(4) 0.0260 1.0000 Uani .
C4 C 0.21692(4) 0.18711(9) 0.30224(4) 0.0260 1.0000 Uani .
C5 C 0.17332(4) 0.21701(10) 0.24420(4) 0.0268 1.0000 Uani .
C6 C 0.14676(5) 0.11659(11) 0.20613(4) 0.0338 1.0000 Uani .
C7 C 0.10976(5) 0.14620(12) 0.15146(4) 0.0376 1.0000 Uani .
C8 C 0.09874(5) 0.27607(12) 0.13429(4) 0.0361 1.0000 Uani .
C9 C 0.12426(6) 0.37706(12) 0.17176(5) 0.0431 1.0000 Uani .
C10 C 0.16129(5) 0.34768(11) 0.22636(4) 0.0386 1.0000 Uani .
C11 C 0.20132(4) 0.16333(10) 0.34182(4) 0.0265 1.0000 Uani .
C12 C 0.24460(4) 0.12652(9) 0.39571(4) 0.0261 1.0000 Uani .
C13 C 0.30338(4) 0.12434(9) 0.40995(4) 0.0255 1.0000 Uani .
C14 C 0.34336(4) 0.05395(10) 0.45950(4) 0.0265 1.0000 Uani .
C15 C 0.32486(4) 0.01353(10) 0.49718(4) 0.0274 1.0000 Uani .
C16 C 0.26620(4) 0.03644(10) 0.48510(4) 0.0270 1.0000 Uani .
C17 C 0.22731(4) 0.09112(10) 0.43573(4) 0.0267 1.0000 Uani .
C18 C 0.16825(4) 0.12111(10) 0.42325(4) 0.0284 1.0000 Uani .
C19 C 0.12655(4) 0.16073(10) 0.37432(4) 0.0283 1.0000 Uani .
C20 C 0.13845(4) 0.17056(12) 0.32704(4) 0.0325 1.0000 Uani .
C21 C 0.06514(4) 0.18987(12) 0.36291(4) 0.0341 1.0000 Uani .
C22 C 0.02621(5) 0.07540(17) 0.32834(5) 0.0547 1.0000 Uani .
C23 C 0.06151(5) 0.19944(13) 0.41575(4) 0.0364 1.0000 Uani .
C24 C 0.04351(6) 0.32149(15) 0.33215(5) 0.0506 1.0000 Uani .
C25 C 0.24716(4) -0.01004(10) 0.52469(4) 0.0277 1.0000 Uani .
C26 C 0.20904(5) -0.11648(11) 0.51123(4) 0.0367 1.0000 Uani .
C27 C 0.19101(6) -0.16077(12) 0.54753(5) 0.0430 1.0000 Uani .
C28 C 0.21108(6) -0.09939(13) 0.59767(5) 0.0422 1.0000 Uani .
C29 C 0.24873(6) 0.00577(12) 0.61143(5) 0.0409 1.0000 Uani .
C30 C 0.26706(5) 0.04996(11) 0.57529(4) 0.0339 1.0000 Uani .
C31 C 0.36431(5) -0.05430(11) 0.54524(4) 0.0316 1.0000 Uani .
C32 C 0.41867(5) -0.08613(11) 0.55494(4) 0.0349 1.0000 Uani .
C33 C 0.43541(5) -0.05654(11) 0.51564(4) 0.0332 1.0000 Uani .
C34 C 0.39836(4) 0.01107(10) 0.46914(4) 0.0292 1.0000 Uani .
C35 C 0.29405(4) 0.21656(10) 0.27672(4) 0.0270 1.0000 Uani .
C36 C 0.35013(4) 0.23691(10) 0.28964(4) 0.0274 1.0000 Uani .
C37 C 0.39232(4) 0.25957(9) 0.34646(4) 0.0269 1.0000 Uani .
C38 C 0.44729(4) 0.31462(10) 0.36216(4) 0.0310 1.0000 Uani .
C39 C 0.48357(5) 0.35194(10) 0.41519(4) 0.0335 1.0000 Uani .
C40 C 0.46592(5) 0.33872(10) 0.45479(4) 0.0329 1.0000 Uani .
C41 C 0.41332(4) 0.28297(10) 0.44095(4) 0.0298 1.0000 Uani .
C42 C 0.36500(5) 0.24365(10) 0.24489(4) 0.0306 1.0000 Uani .
C43 C 0.33055(5) 0.31701(11) 0.19780(5) 0.0370 1.0000 Uani .
C44 C 0.34279(6) 0.32170(12) 0.15490(5) 0.0460 1.0000 Uani .
C45 C 0.38967(6) 0.25449(14) 0.15860(5) 0.0481 1.0000 Uani .
C46 C 0.42305(6) 0.17840(15) 0.20383(6) 0.0501 1.0000 Uani .
C47 C 0.41108(5) 0.17254(13) 0.24714(5) 0.0415 1.0000 Uani .
H61 H 0.1557 0.0253 0.2183 0.0427 1.0000 Uiso R
H71 H 0.0927 0.0748 0.1256 0.0465 1.0000 Uiso R
H81 H 0.0731 0.2948 0.0960 0.0450 1.0000 Uiso R
H91 H 0.1161 0.4697 0.1601 0.0538 1.0000 Uiso R
H101 H 0.1785 0.4187 0.2524 0.0475 1.0000 Uiso R
H181 H 0.1599 0.1137 0.4535 0.0345 1.0000 Uiso R
H201 H 0.1221 0.2541 0.3072 0.0416 1.0000 Uiso R
H202 H 0.1174 0.0973 0.3004 0.0423 1.0000 Uiso R
H221 H -0.0139 0.0959 0.3192 0.0805 1.0000 Uiso R
H222 H 0.0392 -0.0122 0.3509 0.0829 1.0000 Uiso R
H223 H 0.0279 0.0651 0.2940 0.0798 1.0000 Uiso R
H231 H 0.0217 0.2202 0.4068 0.0541 1.0000 Uiso R
H232 H 0.0876 0.2713 0.4399 0.0539 1.0000 Uiso R
H233 H 0.0728 0.1145 0.4359 0.0553 1.0000 Uiso R
H243 H 0.0047 0.3385 0.3277 0.0741 1.0000 Uiso R
H242 H 0.0695 0.3941 0.3534 0.0754 1.0000 Uiso R
H241 H 0.0418 0.3186 0.2969 0.0736 1.0000 Uiso R
H261 H 0.1950 -0.1608 0.4751 0.0448 1.0000 Uiso R
H271 H 0.1637 -0.2352 0.5380 0.0525 1.0000 Uiso R
H281 H 0.1985 -0.1300 0.6235 0.0516 1.0000 Uiso R
H291 H 0.2624 0.0501 0.6460 0.0503 1.0000 Uiso R
H301 H 0.2939 0.1242 0.5856 0.0406 1.0000 Uiso R
H311 H 0.3522 -0.0790 0.5719 0.0373 1.0000 Uiso R
H321 H 0.4457 -0.1312 0.5888 0.0421 1.0000 Uiso R
H331 H 0.4730 -0.0849 0.5213 0.0399 1.0000 Uiso R
H341 H 0.4104 0.0287 0.4418 0.0351 1.0000 Uiso R
H351 H 0.2648 0.2127 0.2382 0.0328 1.0000 Uiso R
H381 H 0.4579 0.3282 0.3340 0.0369 1.0000 Uiso R
H391 H 0.5217 0.3900 0.4255 0.0418 1.0000 Uiso R
H401 H 0.4903 0.3683 0.4916 0.0378 1.0000 Uiso R
H411 H 0.4015 0.2755 0.4689 0.0367 1.0000 Uiso R
H431 H 0.2967 0.3674 0.1948 0.0472 1.0000 Uiso R
H441 H 0.3175 0.3733 0.1211 0.0567 1.0000 Uiso R
H451 H 0.3992 0.2594 0.1287 0.0577 1.0000 Uiso R
H461 H 0.4551 0.1279 0.2066 0.0617 1.0000 Uiso R
H471 H 0.4343 0.1192 0.2794 0.0488 1.0000 Uiso R

loop_
_atom_site_aniso_label
_atom_site_aniso_U_11
_atom_site_aniso_U_22
_atom_site_aniso_U_33
_atom_site_aniso_U_23
_atom_site_aniso_U_13
_atom_site_aniso_U_12
C1 0.0295(5) 0.0247(4) 0.0274(5) 0.0019(4) 0.0163(4) 0.0007(4)
C2 0.0310(5) 0.0249(4) 0.0258(5) 0.0005(4) 0.0175(4) 0.0003(4)
C3 0.0322(5) 0.0249(4) 0.0258(5) 0.0006(4) 0.0179(4) -0.0011(4)
C4 0.0306(5) 0.0254(4) 0.0248(5) 0.0006(4) 0.0156(4) -0.0012(4)
C5 0.0293(5) 0.0320(5) 0.0240(5) 0.0018(4) 0.0169(4) -0.0017(4)
C6 0.0417(6) 0.0301(5) 0.0294(5) 0.0005(4) 0.0171(4) -0.0062(4)
C7 0.0428(6) 0.0399(6) 0.0290(5) -0.0032(4) 0.0166(5) -0.0124(5)
C8 0.0356(5) 0.0463(6) 0.0248(5) 0.0050(4) 0.0134(4) -0.0045(5)
C9 0.0573(7) 0.0342(6) 0.0324(6) 0.0063(5) 0.0174(5) 0.0029(5)
C10 0.0523(7) 0.0310(5) 0.0280(5) -0.0008(4) 0.0160(5) -0.0003(5)
C11 0.0299(5) 0.0279(5) 0.0250(4) 0.0011(4) 0.0160(4) -0.0013(4)
C12 0.0307(5) 0.0263(4) 0.0253(5) 0.0013(4) 0.0167(4) -0.0004(4)
C13 0.0306(5) 0.0261(4) 0.0233(4) -0.0003(4) 0.0159(4) -0.0010(4)
C14 0.0307(5) 0.0266(4) 0.0251(4) 0.0007(4) 0.0157(4) -0.0006(4)
C15 0.0321(5) 0.0276(5) 0.0251(5) 0.0011(4) 0.0161(4) -0.0002(4)
C16 0.0327(5) 0.0278(5) 0.0251(4) 0.0000(4) 0.0176(4) -0.0023(4)
C17 0.0303(5) 0.0290(5) 0.0254(4) -0.0003(4) 0.0170(4) -0.0020(4)
C18 0.0314(5) 0.0330(5) 0.0263(5) 0.0004(4) 0.0184(4) -0.0030(4)
C19 0.0300(5) 0.0326(5) 0.0269(5) -0.0012(4) 0.0175(4) -0.0044(4)
C20 0.0292(5) 0.0461(6) 0.0254(5) 0.0054(4) 0.0159(4) 0.0013(4)
C21 0.0277(5) 0.0498(6) 0.0273(5) -0.0009(4) 0.0153(4) -0.0027(4)
C22 0.0383(6) 0.0890(11) 0.0438(7) -0.0250(7) 0.0253(6) -0.0244(7)
C23 0.0301(5) 0.0525(7) 0.0315(5) -0.0010(5) 0.0189(4) -0.0012(5)
C24 0.0424(6) 0.0740(9) 0.0402(6) 0.0174(6) 0.0238(5) 0.0207(6)
C25 0.0314(5) 0.0298(5) 0.0262(5) 0.0040(4) 0.0172(4) 0.0019(4)
C26 0.0461(6) 0.0382(6) 0.0316(5) -0.0036(4) 0.0233(5) -0.0094(5)
C27 0.0546(7) 0.0415(6) 0.0432(6) -0.0013(5) 0.0319(6) -0.0133(5)
C28 0.0565(7) 0.0449(6) 0.0399(6) 0.0045(5) 0.0349(6) -0.0027(5)
C29 0.0580(7) 0.0421(6) 0.0319(5) -0.0043(5) 0.0293(5) -0.0040(5)
C30 0.0433(6) 0.0314(5) 0.0321(5) -0.0015(4) 0.0224(5) -0.0036(4)
C31 0.0368(5) 0.0339(5) 0.0278(5) 0.0054(4) 0.0185(4) 0.0019(4)
C32 0.0360(5) 0.0373(5) 0.0314(5) 0.0089(4) 0.0163(4) 0.0063(4)
C33 0.0321(5) 0.0341(5) 0.0364(5) 0.0053(4) 0.0191(4) 0.0051(4)
C34 0.0334(5) 0.0295(5) 0.0300(5) 0.0020(4) 0.0196(4) 0.0006(4)
C35 0.0329(5) 0.0276(5) 0.0247(5) 0.0013(4) 0.0172(4) -0.0005(4)
C36 0.0351(5) 0.0250(5) 0.0281(5) 0.0018(4) 0.0202(4) -0.0002(4)
C37 0.0316(5) 0.0234(4) 0.0298(5) 0.0019(4) 0.0182(4) 0.0003(4)
C38 0.0341(5) 0.0286(5) 0.0360(5) 0.0027(4) 0.0215(4) -0.0007(4)
C39 0.0314(5) 0.0302(5) 0.0392(6) 0.0024(4) 0.0174(4) -0.0022(4)
C40 0.0344(5) 0.0296(5) 0.0313(5) -0.0001(4) 0.0132(4) -0.0025(4)
C41 0.0353(5) 0.0288(5) 0.0276(5) 0.0012(4) 0.0170(4) -0.0003(4)
C42 0.0378(5) 0.0306(5) 0.0318(5) -0.0033(4) 0.0234(4) -0.0063(4)
C43 0.0526(7) 0.0337(5) 0.0329(5) 0.0003(4) 0.0273(5) -0.0023(5)
C44 0.0730(9) 0.0396(6) 0.0379(6) -0.0017(5) 0.0367(6) -0.0084(6)
C45 0.0666(8) 0.0536(7) 0.0425(7) -0.0147(6) 0.0409(7) -0.0203(6)
C46 0.0465(7) 0.0655(8) 0.0531(8) -0.0179(7) 0.0358(6) -0.0084(6)
C47 0.0406(6) 0.0510(7) 0.0412(6) -0.0051(5) 0.0264(5) -0.0002(5)

loop_
_atom_type_symbol
_atom_type_scat_dispersion_real
_atom_type_scat_dispersion_imag
_atom_type_scat_Cromer_Mann_a1
_atom_type_scat_Cromer_Mann_b1
_atom_type_scat_Cromer_Mann_a2
_atom_type_scat_Cromer_Mann_b2
_atom_type_scat_Cromer_Mann_a3
_atom_type_scat_Cromer_Mann_b3
_atom_type_scat_Cromer_Mann_a4
_atom_type_scat_Cromer_Mann_b4
_atom_type_scat_Cromer_Mann_c
_atom_type_scat_source
C 0.0137 0.0067 2.3100 20.8439 1.0200 10.2075 1.5886 0.5687 0.8650 51.6512 0.2156 'International Tables Vol C 4.2.6.8 and 6.1.1.4'
H 0.0000 0.0000 0.4930 10.5109 0.3229 26.1257 0.1402 3.1424 0.0408 57.7998 0.0030 'International Tables Vol C 4.2.6.8 and 6.1.1.4'

loop_
_geom_angle_atom_site_label_1
_geom_angle_atom_site_label_2
_geom_angle_atom_site_label_3
_geom_angle
_geom_angle_publ_flag
C2 C1 C37 119.97(9) yes
C2 C1 C41 121.47(9) yes
C37 C1 C41 118.19(9) yes
C1 C2 C3 116.87(8) yes
C1 C2 C13 125.06(9) yes
C3 C2 C13 117.92(9) yes
C2 C3 C4 120.49(8) yes
C2 C3 C35 118.70(9) yes
C4 C3 C35 120.81(9) yes
C3 C4 C5 117.99(8) yes
C3 C4 C11 119.72(9) yes
C5 C4 C11 122.06(9) yes
C4 C5 C6 121.52(9) yes
C4 C5 C10 120.14(9) yes
C6 C5 C10 118.21(9) yes
C5 C6 C7 120.79(10) yes
C5 C6 H61 118.4 no
C7 C6 H61 120.8 no
C6 C7 C8 120.33(10) yes
C6 C7 H71 119.3 no
C8 C7 H71 120.4 no
C7 C8 C9 119.58(10) yes
C7 C8 H81 119.2 no
C9 C8 H81 121.3 no
C8 C9 C10 120.17(11) yes
C8 C9 H91 120.2 no
C10 C9 H91 119.6 no
C5 C10 C9 120.90(10) yes
C5 C10 H101 119.4 no
C9 C10 H101 119.7 no
C4 C11 C12 119.40(9) yes
C4 C11 C20 119.54(9) yes
C12 C11 C20 121.01(8) yes
C11 C12 C13 120.93(8) yes
C11 C12 C17 119.05(9) yes
C13 C12 C17 120.02(9) yes
C2 C13 C12 117.97(8) yes
C2 C13 C14 123.69(9) yes
C12 C13 C14 118.13(8) yes
C13 C14 C15 119.41(9) yes
C13 C14 C34 122.48(9) yes
C15 C14 C34 117.76(9) yes
C14 C15 C16 120.14(9) yes
C14 C15 C31 118.71(9) yes
C16 C15 C31 121.10(9) yes
C15 C16 C17 119.87(9) yes
C15 C16 C25 119.31(8) yes
C17 C16 C25 120.63(9) yes
C12 C17 C16 120.73(9) yes
C12 C17 C18 118.04(9) yes
C16 C17 C18 121.17(9) yes
C17 C18 C19 124.41(9) yes
C17 C18 H181 116.4 no
C19 C18 H181 119.1 no
C18 C19 C20 119.80(9) yes
C18 C19 C21 122.69(9) yes
C20 C19 C21 117.42(9) yes
C11 C20 C19 115.49(8) yes
C11 C20 H201 108.7 no
C19 C20 H201 109.2 no
C11 C20 H202 108.1 no
C19 C20 H202 108.9 no
H201 C20 H202 105.9 no
C19 C21 C22 108.05(10) yes
C19 C21 C23 111.73(8) yes
C22 C21 C23 108.48(9) yes
C19 C21 C24 110.75(9) yes
C22 C21 C24 109.99(10) yes
C23 C21 C24 107.81(10) yes
C21 C22 H221 108.5 no
C21 C22 H222 109.3 no
H221 C22 H222 109.3 no
C21 C22 H223 110.9 no
H221 C22 H223 108.8 no
H222 C22 H223 110.0 no
C21 C23 H231 109.3 no
C21 C23 H232 110.4 no
H231 C23 H232 108.9 no
C21 C23 H233 110.6 no
H231 C23 H233 108.8 no
H232 C23 H233 108.8 no
C21 C24 H243 107.6 no
C21 C24 H242 110.1 no
H243 C24 H242 109.2 no
C21 C24 H241 111.5 no
H243 C24 H241 110.3 no
H242 C24 H241 108.2 no
C16 C25 C26 120.09(9) yes
C16 C25 C30 121.34(9) yes
C26 C25 C30 118.56(9) yes
C25 C26 C27 120.75(10) yes
C25 C26 H261 119.0 no
C27 C26 H261 120.3 no
C26 C27 C28 119.88(11) yes
C26 C27 H271 121.0 no
C28 C27 H271 119.1 no
C27 C28 C29 119.90(10) yes
C27 C28 H281 120.4 no
C29 C28 H281 119.7 no
C28 C29 C30 120.36(10) yes
C28 C29 H291 120.4 no
C30 C29 H291 119.2 no
C29 C30 C25 120.53(10) yes
C29 C30 H301 119.5 no
C25 C30 H301 119.9 no
C15 C31 C32 121.56(9) yes
C15 C31 H311 118.8 no
C32 C31 H311 119.6 no
C31 C32 C33 119.87(10) yes
C31 C32 H321 120.5 no
C33 C32 H321 119.7 no
C32 C33 C34 119.67(10) yes
C32 C33 H331 120.0 no
C34 C33 H331 120.3 no
C14 C34 C33 122.02(9) yes
C14 C34 H341 119.5 no
C33 C34 H341 118.5 no
C3 C35 C36 122.73(9) yes
C3 C35 H351 118.6 no
C36 C35 H351 118.6 no
C35 C36 C37 118.44(9) yes
C35 C36 C42 118.99(9) yes
C37 C36 C42 122.46(9) yes
C36 C37 C1 118.83(9) yes
C36 C37 C38 122.19(9) yes
C1 C37 C38 118.72(9) yes
C37 C38 C39 121.31(10) yes
C37 C38 H381 117.8 no
C39 C38 H381 120.9 no
C38 C39 C40 119.97(10) yes
C38 C39 H391 120.3 no
C40 C39 H391 119.7 no
C39 C40 C41 119.92(10) yes
C39 C40 H401 120.6 no
C41 C40 H401 119.5 no
C1 C41 C40 121.59(9) yes
C1 C41 H411 119.5 no
C40 C41 H411 118.9 no
C36 C42 C43 119.96(10) yes
C36 C42 C47 121.66(10) yes
C43 C42 C47 118.30(10) yes
C42 C43 C44 120.87(11) yes
C42 C43 H431 120.0 no
C44 C43 H431 119.2 no
C43 C44 C45 120.04(12) yes
C43 C44 H441 120.4 no
C45 C44 H441 119.6 no
C44 C45 C46 120.00(11) yes
C44 C45 H451 120.5 no
C46 C45 H451 119.5 no
C45 C46 C47 120.46(12) yes
C45 C46 H461 121.3 no
C47 C46 H461 118.2 no
C46 C47 C42 120.26(12) yes
C46 C47 H471 121.4 no
C42 C47 H471 118.3 no

loop_
_geom_bond_atom_site_label_1
_geom_bond_atom_site_label_2
_geom_bond_distance
_geom_bond_publ_flag
C1 C2 1.4569(13) yes
C1 C37 1.4231(13) yes
C1 C41 1.4147(14) yes
C2 C3 1.4104(14) yes
C2 C13 1.4394(13) yes
C3 C4 1.4331(14) yes
C3 C35 1.4323(13) yes
C4 C5 1.4982(13) yes
C4 C11 1.3786(13) yes
C5 C6 1.3888(14) yes
C5 C10 1.3903(15) yes
C6 C7 1.3919(15) yes
C6 H61 0.970 no
C7 C8 1.3766(16) yes
C7 H71 0.964 no
C8 C9 1.3807(17) yes
C8 H81 0.969 no
C9 C10 1.3900(15) yes
C9 H91 0.978 no
C10 H101 0.964 no
C11 C12 1.4323(13) yes
C11 C20 1.5141(14) yes
C12 C13 1.4110(13) yes
C12 C17 1.4460(13) yes
C13 C14 1.4579(13) yes
C14 C15 1.4218(13) yes
C14 C34 1.4176(14) yes
C15 C16 1.4428(14) yes
C15 C31 1.4168(14) yes
C16 C17 1.3768(13) yes
C16 C25 1.4986(13) yes
C17 C18 1.4632(13) yes
C18 C19 1.3377(14) yes
C18 H181 0.978 no
C19 C20 1.5054(13) yes
C19 C21 1.5299(14) yes
C20 H201 0.987 no
C20 H202 1.005 no
C21 C22 1.5384(17) yes
C21 C23 1.5309(14) yes
C21 C24 1.5339(18) yes
C22 H221 0.988 no
C22 H222 1.042 no
C22 H223 0.989 no
C23 H231 0.983 no
C23 H232 1.003 no
C23 H233 0.989 no
C24 H243 0.992 no
C24 H242 0.983 no
C24 H241 0.966 no
C25 C26 1.3957(15) yes
C25 C30 1.3875(14) yes
C26 C27 1.3902(15) yes
C26 H261 0.997 no
C27 C28 1.3821(17) yes
C27 H271 0.987 no
C28 C29 1.3779(17) yes
C28 H281 0.981 no
C29 C30 1.3911(15) yes
C29 H291 0.964 no
C30 H301 0.976 no
C31 C32 1.3710(15) yes
C31 H311 0.979 no
C32 C33 1.4033(15) yes
C32 H321 0.979 no
C33 C34 1.3726(14) yes
C33 H331 0.976 no
C34 H341 0.977 no
C35 C36 1.3665(14) yes
C35 H351 0.977 no
C36 C37 1.4517(14) yes
C36 C42 1.4859(13) yes
C37 C38 1.4172(14) yes
C38 C39 1.3730(15) yes
C38 H381 0.967 no
C39 C40 1.4031(15) yes
C39 H391 0.987 no
C40 C41 1.3753(15) yes
C40 H401 0.961 no
C41 H411 0.978 no
C42 C43 1.3968(15) yes
C42 C47 1.3930(16) yes
C43 C44 1.3885(15) yes
C43 H431 1.000 no
C44 C45 1.376(2) yes
C44 H441 1.000 no
C45 C46 1.374(2) yes
C45 H451 0.987 no
C46 C47 1.3956(17) yes
C46 H461 0.963 no
C47 H471 0.971 no
